data_1564975
loop_
_publ_author_name
'Hosseinzadeh Sanatkar, Tahereh'
'Khorshidi, Alireza'
'Sohouli, Esmail'
'Janczak, Jan'

_publ_section_title
;
 Synthesis, crystal structure, and characterization of two Cu(II) and
 Ni(II) complexes of a tetradentate N2O2 Schiff base ligand and their
 application in fabrication of a hydrazine electrochemical sensor
;
_journal_name_full 'Inorganica Chimica Acta'
_journal_page_first 119537
_journal_paper_doi 10.1016/j.ica.2020.119537
_journal_volume 506
_journal_year 2020
_chemical_formula_moiety 'C16 H14 Cu N2 O4, C2 H3 N, H2 O'
_chemical_formula_sum 'C18 H19 Cu N3 O5'
_chemical_formula_weight 420.90
_space_group_crystal_system monoclinic
_space_group_IT_number 14
_space_group_name_Hall '-P 2ybc'
_space_group_name_H-M_alt 'P 1 21/c 1'
_atom_sites_solution_hydrogens mixed
_atom_sites_solution_primary direct
_atom_sites_solution_secondary difmap
_audit_creation_method SHELXL-2018/3
_cell_angle_alpha 90
_cell_angle_beta 114.252(4)
_cell_angle_gamma 90
_cell_formula_units_Z 4
_cell_length_a 10.2793(3)
_cell_length_b 19.5904(4)
_cell_length_c 9.6778(3)
_cell_measurement_reflns_used 18312
_cell_measurement_temperature 100(2)
_cell_measurement_theta_max 29.0660
_cell_measurement_theta_min 3.0770
_cell_volume 1776.88(10)
_computing_cell_refinement
;
CrysAlisPro 1.171.38.43 (Rigaku Oxford Diffraction, 2015)
;
_computing_data_collection
;
CrysAlis CCD 1.171.38.43 (Rigaku Oxford Diffraction, 2015)
;
_computing_data_reduction
;
CrysAlisPro 1.171.38.43 (Rigaku Oxford Diffraction, 2015)
;
_computing_molecular_graphics
;
Brandenburg & Putz (2006). Diamond 3.0. Crystal and Molecular
Structure Visualisation, University of Bonn, Germany
;
_computing_publication_material 'SHELXL-2018/3 (Sheldrick, 2018)'
_computing_structure_refinement 'SHELXL-2018/3 (Sheldrick, 2018)'
_computing_structure_solution 'SHELXT-2014/7 (Sheldrick, 2014)'
_diffrn_ambient_temperature 100(2)
_diffrn_detector_area_resol_mean 10.6249
_diffrn_measured_fraction_theta_full 0.999
_diffrn_measured_fraction_theta_max 0.940
_diffrn_measurement_device_type 'KUMA KM-4 with CCD detector'
_diffrn_measurement_method \w-scan
_diffrn_radiation_type MoK\a
_diffrn_radiation_wavelength 0.71073
_diffrn_reflns_av_R_equivalents 0.0440
_diffrn_reflns_av_unetI/netI 0.0271
_diffrn_reflns_Laue_measured_fraction_full 0.999
_diffrn_reflns_Laue_measured_fraction_max 0.940
_diffrn_reflns_limit_h_max 14
_diffrn_reflns_limit_h_min -13
_diffrn_reflns_limit_k_max 26
_diffrn_reflns_limit_k_min -26
_diffrn_reflns_limit_l_max 13
_diffrn_reflns_limit_l_min -13
_diffrn_reflns_number 43416
_diffrn_reflns_point_group_measured_fraction_full 0.999
_diffrn_reflns_point_group_measured_fraction_max 0.940
_diffrn_reflns_theta_full 25.242
_diffrn_reflns_theta_max 29.499
_diffrn_reflns_theta_min 2.532
_diffrn_source 'fine-focus sealed X-ray tube'
_exptl_absorpt_coefficient_mu 1.265
_exptl_absorpt_correction_T_max 1.00000
_exptl_absorpt_correction_T_min 0.93604
_exptl_absorpt_correction_type multi-scan
_exptl_absorpt_process_details
;
CrysAlisPro 1.171.38.43 (Rigaku Oxford Diffraction, 2015)
Empirical absorption correction using spherical harmonics,
 implemented in SCALE3 ABSPACK scaling algorithm.
;
_exptl_crystal_colour dark-blue
_exptl_crystal_density_diffrn 1.573
_exptl_crystal_description parallelepiped
_exptl_crystal_F_000 868
_exptl_crystal_size_max 0.280
_exptl_crystal_size_mid 0.240
_exptl_crystal_size_min 0.210
_refine_diff_density_max 0.396
_refine_diff_density_min -0.283
_refine_diff_density_rms 0.064
_refine_ls_extinction_coef .
_refine_ls_extinction_method none
_refine_ls_goodness_of_fit_ref 1.000
_refine_ls_hydrogen_treatment constr
_refine_ls_matrix_type full
_refine_ls_number_parameters 250
_refine_ls_number_reflns 4658
_refine_ls_number_restraints 0
_refine_ls_restrained_S_all 1.000
_refine_ls_R_factor_all 0.0360
_refine_ls_R_factor_gt 0.0274
_refine_ls_shift/su_max 0.001
_refine_ls_shift/su_mean 0.000
_refine_ls_structure_factor_coef Fsqd
_refine_ls_weighting_details 'w=1/[\s^2^(Fo^2^)+(0.0295P)^2^+1.3524P] where P=(Fo^2^+2Fc^2^)/3'
_refine_ls_weighting_scheme calc
_refine_ls_wR_factor_gt 0.0633
_refine_ls_wR_factor_ref 0.0673
_reflns_Friedel_coverage 0.000
_reflns_Friedel_fraction_full .
_reflns_Friedel_fraction_max .
_reflns_number_gt 4054
_reflns_number_total 4658
_reflns_threshold_expression 'I > 2\s(I)'
_cod_data_source_file Cu-complex.cif
_cod_data_source_block H1_100
_cod_original_sg_symbol_H-M 'P 21/c'
_cod_database_code 1564975
_shelx_shelxl_version_number 2018/3
_shelx_space_group_comment
;
The symmetry employed for this shelxl refinement is uniquely defined
by the following loop, which should always be used as a source of
symmetry information in preference to the above space-group names.
They are only intended as comments.
;
_shelx_estimated_absorpt_t_min 0.718
_shelx_estimated_absorpt_t_max 0.777
_exptl_absorpt_special_details
;
Empirical correction (ABSPACK) includes:
- Absorption correction using spherical harmonics
- Frame scaling
;

loop_
_space_group_symop_operation_xyz
'x, y, z'
'-x, y+1/2, -z+1/2'
'-x, -y, -z'
'x, -y-1/2, z-1/2'

loop_
_atom_site_label
_atom_site_type_symbol
_atom_site_fract_x
_atom_site_fract_y
_atom_site_fract_z
_atom_site_U_iso_or_equiv
_atom_site_adp_type
_atom_site_occupancy
_atom_site_site_symmetry_order
_atom_site_calc_flag
_atom_site_refinement_flags_posn
_atom_site_refinement_flags_adp
_atom_site_refinement_flags_occupancy
_atom_site_disorder_assembly
_atom_site_disorder_group
Cu Cu 0.52649(2) 0.45763(2) 0.33649(2) 0.00961(6) Uani 1 1 d . . . . .
O1 O 0.42670(11) 0.38178(5) 0.37535(11) 0.0114(2) Uani 1 1 d . . . . .
C1 C 0.46508(16) 0.34759(7) 0.50453(16) 0.0110(3) Uani 1 1 d . . . . .
C2 C 0.37039(16) 0.29848(7) 0.51648(16) 0.0121(3) Uani 1 1 d . . . . .
H2 H 0.279291 0.292941 0.435189 0.015 Uiso 1 1 calc R U . . .
C3 C 0.40753(16) 0.25785(7) 0.64505(16) 0.0119(3) Uani 1 1 d . . . . .
O2 O 0.31128(11) 0.21008(5) 0.64392(12) 0.0150(2) Uani 1 1 d . . . . .
H2A H 0.350300 0.182939 0.716502 0.022 Uiso 1 1 calc R U . . .
C4 C 0.53995(16) 0.26629(7) 0.76953(16) 0.0132(3) Uani 1 1 d . . . . .
H4 H 0.564986 0.239015 0.857913 0.016 Uiso 1 1 calc R U . . .
C5 C 0.63185(16) 0.31495(7) 0.75974(16) 0.0130(3) Uani 1 1 d . . . . .
H5 H 0.721197 0.320987 0.843442 0.016 Uiso 1 1 calc R U . . .
C6 C 0.59911(15) 0.35638(7) 0.63047(16) 0.0113(3) Uani 1 1 d . . . . .
C7 C 0.70244(15) 0.40731(7) 0.63724(16) 0.0126(3) Uani 1 1 d . . . . .
H7 H 0.787790 0.409607 0.727218 0.015 Uiso 1 1 calc R U . . .
N1 N 0.68821(13) 0.45003(6) 0.53080(14) 0.0120(2) Uani 1 1 d . . . . .
C8 C 0.79558(16) 0.50376(8) 0.55530(17) 0.0142(3) Uani 1 1 d . . . . .
H8A H 0.891037 0.487591 0.626065 0.017 Uiso 1 1 calc R U . . .
H8B H 0.771197 0.544959 0.598985 0.017 Uiso 1 1 calc R U . . .
C9 C 0.79533(15) 0.52019(8) 0.40083(17) 0.0149(3) Uani 1 1 d . . . . .
H9A H 0.842168 0.564704 0.404309 0.018 Uiso 1 1 calc R U . . .
H9B H 0.847572 0.484535 0.371694 0.018 Uiso 1 1 calc R U . . .
N2 N 0.64559(13) 0.52261(6) 0.29109(14) 0.0124(2) Uani 1 1 d . . . . .
C10 C 0.60572(16) 0.56266(7) 0.17555(17) 0.0126(3) Uani 1 1 d . . . . .
H10 H 0.676924 0.589715 0.163222 0.015 Uiso 1 1 calc R U . . .
C11 C 0.46175(16) 0.56954(7) 0.06390(16) 0.0116(3) Uani 1 1 d . . . . .
C12 C 0.43514(16) 0.61949(7) -0.04909(17) 0.0136(3) Uani 1 1 d . . . . .
H12 H 0.513845 0.642969 -0.054330 0.016 Uiso 1 1 calc R U . . .
C13 C 0.29995(17) 0.63562(8) -0.15202(17) 0.0149(3) Uani 1 1 d . . . . .
H13 H 0.285340 0.669131 -0.227923 0.018 Uiso 1 1 calc R U . . .
C14 C 0.18373(16) 0.60143(7) -0.14251(16) 0.0132(3) Uani 1 1 d . . . . .
O3 O 0.05038(11) 0.62080(6) -0.24086(12) 0.0169(2) Uani 1 1 d . . . . .
H3A H -0.009347 0.608070 -0.207551 0.025 Uiso 1 1 calc R U . . .
C15 C 0.20579(16) 0.54971(7) -0.03686(16) 0.0124(3) Uani 1 1 d . . . . .
H15 H 0.126022 0.525764 -0.035355 0.015 Uiso 1 1 calc R U . . .
C16 C 0.34408(16) 0.53213(7) 0.06798(16) 0.0111(3) Uani 1 1 d . . . . .
O4 O 0.35787(11) 0.48249(5) 0.16553(11) 0.0120(2) Uani 1 1 d . . . . .
O1W O -0.11480(11) 0.59042(6) -0.10200(13) 0.0167(2) Uani 1 1 d G . . . .
H1W1 H -0.106356 0.612628 -0.023337 0.025 Uiso 1 1 d G U . . .
H2W1 H -0.194199 0.569756 -0.128912 0.025 Uiso 1 1 d G U . . .
N3 N -0.05061(19) 0.65633(9) 0.19739(19) 0.0353(4) Uani 1 1 d . . . . .
C17 C -0.02149(19) 0.68736(9) 0.3063(2) 0.0236(4) Uani 1 1 d . . . . .
C18 C 0.0149(2) 0.72622(10) 0.4453(2) 0.0315(4) Uani 1 1 d . . . . .
H18A H -0.061169 0.759125 0.431848 0.047 Uiso 1 1 calc R U . . .
H18B H 0.104763 0.750669 0.469175 0.047 Uiso 1 1 calc R U . . .
H18C H 0.025670 0.695062 0.528512 0.047 Uiso 1 1 calc R U . . .

loop_
_atom_site_aniso_label
_atom_site_aniso_U_11
_atom_site_aniso_U_22
_atom_site_aniso_U_33
_atom_site_aniso_U_23
_atom_site_aniso_U_13
_atom_site_aniso_U_12
Cu 0.00878(9) 0.00977(9) 0.00954(9) 0.00000(6) 0.00299(7) -0.00126(6)
O1 0.0120(5) 0.0110(5) 0.0096(5) 0.0009(4) 0.0027(4) -0.0014(4)
C1 0.0140(7) 0.0095(6) 0.0103(6) -0.0013(5) 0.0059(6) 0.0018(5)
C2 0.0110(7) 0.0125(7) 0.0114(6) -0.0005(5) 0.0032(6) 0.0011(5)
C3 0.0140(7) 0.0097(6) 0.0133(7) -0.0011(5) 0.0071(6) 0.0007(5)
O2 0.0159(5) 0.0133(5) 0.0141(5) 0.0044(4) 0.0044(4) -0.0022(4)
C4 0.0158(7) 0.0125(7) 0.0101(6) 0.0020(5) 0.0042(6) 0.0035(6)
C5 0.0126(7) 0.0128(7) 0.0115(6) -0.0014(5) 0.0027(6) 0.0025(5)
C6 0.0131(7) 0.0102(6) 0.0113(6) -0.0009(5) 0.0056(6) 0.0009(5)
C7 0.0102(7) 0.0149(7) 0.0113(6) -0.0028(5) 0.0031(6) 0.0010(5)
N1 0.0106(6) 0.0129(6) 0.0119(6) -0.0019(5) 0.0040(5) -0.0019(5)
C8 0.0112(7) 0.0157(7) 0.0147(7) -0.0025(6) 0.0043(6) -0.0042(6)
C9 0.0095(7) 0.0192(7) 0.0152(7) -0.0007(6) 0.0043(6) -0.0035(6)
N2 0.0100(6) 0.0135(6) 0.0140(6) -0.0020(5) 0.0052(5) -0.0019(5)
C10 0.0136(7) 0.0118(6) 0.0157(7) -0.0017(5) 0.0094(6) -0.0021(5)
C11 0.0136(7) 0.0099(6) 0.0132(7) -0.0015(5) 0.0073(6) -0.0009(5)
C12 0.0162(7) 0.0120(7) 0.0157(7) -0.0009(5) 0.0098(6) -0.0037(6)
C13 0.0191(8) 0.0125(7) 0.0150(7) 0.0025(6) 0.0089(6) -0.0010(6)
C14 0.0142(7) 0.0128(7) 0.0118(7) -0.0013(5) 0.0045(6) -0.0001(6)
O3 0.0142(5) 0.0189(5) 0.0159(5) 0.0062(4) 0.0044(4) 0.0005(4)
C15 0.0131(7) 0.0120(7) 0.0130(7) -0.0004(5) 0.0062(6) -0.0020(5)
C16 0.0140(7) 0.0105(6) 0.0102(6) -0.0022(5) 0.0063(6) -0.0008(5)
O4 0.0105(5) 0.0117(5) 0.0130(5) 0.0029(4) 0.0042(4) -0.0011(4)
O1W 0.0132(5) 0.0173(5) 0.0192(6) -0.0019(4) 0.0062(5) -0.0030(4)
N3 0.0350(9) 0.0396(10) 0.0279(8) -0.0065(7) 0.0095(7) 0.0006(8)
C17 0.0189(8) 0.0252(9) 0.0233(8) 0.0026(7) 0.0054(7) 0.0011(7)
C18 0.0349(10) 0.0306(10) 0.0231(9) -0.0045(8) 0.0061(8) 0.0018(8)

loop_
_atom_type_symbol
_atom_type_description
_atom_type_scat_dispersion_real
_atom_type_scat_dispersion_imag
_atom_type_scat_source
C C 0.0033 0.0016 'International Tables Vol C Tables 4.2.6.8 and 6.1.1.4'
H H 0.0000 0.0000 'International Tables Vol C Tables 4.2.6.8 and 6.1.1.4'
N N 0.0061 0.0033 'International Tables Vol C Tables 4.2.6.8 and 6.1.1.4'
O O 0.0106 0.0060 'International Tables Vol C Tables 4.2.6.8 and 6.1.1.4'
Cu Cu 0.3201 1.2651 'International Tables Vol C Tables 4.2.6.8 and 6.1.1.4'

loop_
_geom_angle_atom_site_label_1
_geom_angle_atom_site_label_2
_geom_angle_atom_site_label_3
_geom_angle
_geom_angle_site_symmetry_1
_geom_angle_site_symmetry_3
O4 Cu O1 89.96(4) . .
O4 Cu N1 167.23(5) . .
O1 Cu N1 93.70(5) . .
O4 Cu N2 93.98(5) . .
O1 Cu N2 170.66(5) . .
N1 Cu N2 84.29(5) . .
C1 O1 Cu 126.61(9) . .
O1 C1 C2 118.33(13) . .
O1 C1 C6 123.57(13) . .
C2 C1 C6 118.07(13) . .
C3 C2 C1 121.31(13) . .
C3 C2 H2 119.3 . .
C1 C2 H2 119.3 . .
O2 C3 C2 117.09(13) . .
O2 C3 C4 122.17(13) . .
C2 C3 C4 120.75(13) . .
C3 O2 H2A 109.5 . .
C5 C4 C3 118.24(13) . .
C5 C4 H4 120.9 . .
C3 C4 H4 120.9 . .
C4 C5 C6 122.71(14) . .
C4 C5 H5 118.6 . .
C6 C5 H5 118.6 . .
C5 C6 C1 118.89(13) . .
C5 C6 C7 117.11(13) . .
C1 C6 C7 123.96(13) . .
N1 C7 C6 125.09(13) . .
N1 C7 H7 117.5 . .
C6 C7 H7 117.5 . .
C7 N1 C8 120.29(13) . .
C7 N1 Cu 126.62(10) . .
C8 N1 Cu 112.89(9) . .
N1 C8 C9 107.05(12) . .
N1 C8 H8A 110.3 . .
C9 C8 H8A 110.3 . .
N1 C8 H8B 110.3 . .
C9 C8 H8B 110.3 . .
H8A C8 H8B 108.6 . .
N2 C9 C8 107.12(12) . .
N2 C9 H9A 110.3 . .
C8 C9 H9A 110.3 . .
N2 C9 H9B 110.3 . .
C8 C9 H9B 110.3 . .
H9A C9 H9B 108.5 . .
C10 N2 C9 120.86(12) . .
C10 N2 Cu 126.30(10) . .
C9 N2 Cu 112.77(9) . .
N2 C10 C11 124.94(13) . .
N2 C10 H10 117.5 . .
C11 C10 H10 117.5 . .
C12 C11 C16 118.78(13) . .
C12 C11 C10 117.45(13) . .
C16 C11 C10 123.62(13) . .
C13 C12 C11 122.63(14) . .
C13 C12 H12 118.7 . .
C11 C12 H12 118.7 . .
C12 C13 C14 118.49(14) . .
C12 C13 H13 120.8 . .
C14 C13 H13 120.8 . .
O3 C14 C15 122.00(13) . .
O3 C14 C13 117.38(13) . .
C15 C14 C13 120.62(14) . .
C14 O3 H3A 109.5 . .
C14 C15 C16 121.30(13) . .
C14 C15 H15 119.4 . .
C16 C15 H15 119.4 . .
O4 C16 C15 118.35(13) . .
O4 C16 C11 123.61(13) . .
C15 C16 C11 118.04(13) . .
C16 O4 Cu 126.96(9) . .
H1W1 O1W H2W1 104.5 . .
N3 C17 C18 179.4(2) . .
C17 C18 H18A 109.5 . .
C17 C18 H18B 109.5 . .
H18A C18 H18B 109.5 . .
C17 C18 H18C 109.5 . .
H18A C18 H18C 109.5 . .
H18B C18 H18C 109.5 . .

loop_
_geom_bond_atom_site_label_1
_geom_bond_atom_site_label_2
_geom_bond_distance
_geom_bond_site_symmetry_2
Cu O4 1.9035(10) .
Cu O1 1.9284(10) .
Cu N1 1.9374(13) .
Cu N2 1.9376(12) .
O1 C1 1.3274(17) .
C1 C2 1.407(2) .
C1 C6 1.426(2) .
C2 C3 1.392(2) .
C2 H2 0.9500 .
C3 O2 1.3586(17) .
C3 C4 1.409(2) .
O2 H2A 0.8400 .
C4 C5 1.372(2) .
C4 H4 0.9500 .
C5 C6 1.411(2) .
C5 H5 0.9500 .
C6 C7 1.439(2) .
C7 N1 1.2880(19) .
C7 H7 0.9500 .
N1 C8 1.4723(18) .
C8 C9 1.528(2) .
C8 H8A 0.9900 .
C8 H8B 0.9900 .
C9 N2 1.4684(19) .
C9 H9A 0.9900 .
C9 H9B 0.9900 .
N2 C10 1.288(2) .
C10 C11 1.436(2) .
C10 H10 0.9500 .
C11 C12 1.408(2) .
C11 C16 1.429(2) .
C12 C13 1.373(2) .
C12 H12 0.9500 .
C13 C14 1.405(2) .
C13 H13 0.9500 .
C14 O3 1.3628(18) .
C14 C15 1.390(2) .
O3 H3A 0.8400 .
C15 C16 1.409(2) .
C15 H15 0.9500 .
C16 O4 1.3217(17) .
O1W H1W1 0.8498 .
O1W H2W1 0.8504 .
N3 C17 1.145(2) .
C17 C18 1.455(2) .
C18 H18A 0.9800 .
C18 H18B 0.9800 .
C18 H18C 0.9800 .

loop_
_geom_hbond_atom_site_label_D
_geom_hbond_atom_site_label_H
_geom_hbond_atom_site_label_A
_geom_hbond_distance_DH
_geom_hbond_distance_HA
_geom_hbond_distance_DA
_geom_hbond_angle_DHA
_geom_hbond_site_symmetry_A
_geom_hbond_publ_flag
O2 H2A O1 0.84 1.90 2.7348(14) 176.1 4_566 yes
O3 H3A O1W 0.84 1.80 2.6301(15) 168.3 . yes
